data_4135545
loop_
_publ_author_name
'Lv, Xiu-Liang'
'Feng, Liang'
'Xie, Lin-Hua'
'He, Tao'
'Wu, Wei'
'Wang, Kun-Yu'
'Si, Guangrui'
'Wang, Bin'
'Li, Jian-Rong'
'Zhou, Hong-Cai'

_publ_section_title
;
 Linker Desymmetrization: Access to a Series of Rare-Earth
 Tetracarboxylate Frameworks with Eight-Connected Hexanuclear Nodes
;
_journal_name_full 'Journal of the American Chemical Society'
_journal_paper_doi 10.1021/jacs.0c11546
_journal_year 2021
_chemical_formula_sum 'C92 H68 Eu6 O34'
_chemical_formula_weight 2629.22
_space_group_crystal_system tetragonal
_space_group_IT_number 128
_space_group_name_Hall '-P 4 2n'
_space_group_name_H-M_alt 'P 4/m n c'
_atom_sites_solution_hydrogens geom
_audit_creation_method SHELXL-2018/1
_cell_angle_alpha 90
_cell_angle_beta 90
_cell_angle_gamma 90
_cell_formula_units_Z 2
_cell_length_a 19.4615(2)
_cell_length_b 19.4615(2)
_cell_length_c 33.5718(6)
_cell_measurement_reflns_used 6813
_cell_measurement_temperature 293(2)
_cell_measurement_theta_max 73.6570
_cell_measurement_theta_min 4.5200
_cell_volume 12715.3(3)
_computing_cell_refinement 'CrysAlisPro 1.171.40.53 (Rigaku OD, 2019)'
_computing_data_collection 'CrysAlisPro 1.171.40.53 (Rigaku OD, 2019)'
_computing_data_reduction 'CrysAlisPro 1.171.40.53 (Rigaku OD, 2019)'
_computing_structure_refinement 'SHELXL-2018/1 (Sheldrick, 2018)'
_diffrn_ambient_temperature 293(2)
_diffrn_detector_area_resol_mean 10.3376
_diffrn_measured_fraction_theta_full 0.998
_diffrn_measured_fraction_theta_max 0.987
_diffrn_measurement_device_type 'SuperNova, Dual, Cu at home/near, AtlasS2'
_diffrn_measurement_method '\w scans'
_diffrn_radiation_type CuK\a
_diffrn_radiation_wavelength 1.54178
_diffrn_reflns_av_R_equivalents 0.0784
_diffrn_reflns_av_unetI/netI 0.0546
_diffrn_reflns_Laue_measured_fraction_full 0.998
_diffrn_reflns_Laue_measured_fraction_max 0.987
_diffrn_reflns_limit_h_max 15
_diffrn_reflns_limit_h_min -24
_diffrn_reflns_limit_k_max 24
_diffrn_reflns_limit_k_min -16
_diffrn_reflns_limit_l_max 42
_diffrn_reflns_limit_l_min -35
_diffrn_reflns_number 38030
_diffrn_reflns_point_group_measured_fraction_full 0.998
_diffrn_reflns_point_group_measured_fraction_max 0.987
_diffrn_reflns_theta_full 67.679
_diffrn_reflns_theta_max 76.911
_diffrn_reflns_theta_min 4.154
_diffrn_source 'micro-focus sealed X-ray tube'
_exptl_absorpt_coefficient_mu 10.675
_exptl_absorpt_correction_T_max 1.00000
_exptl_absorpt_correction_T_min 0.52260
_exptl_absorpt_correction_type multi-scan
_exptl_absorpt_process_details
; 
CrysAlisPro 1.171.40.53 (Rigaku Oxford Diffraction, 2019) 
Empirical absorption correction using spherical harmonics, 
 implemented in SCALE3 ABSPACK scaling algorithm. 
;
_exptl_crystal_colour 'clear light colourless'
_exptl_crystal_density_diffrn 0.687
_exptl_crystal_description octahedral
_exptl_crystal_F_000 2540
_exptl_crystal_size_max 0.050
_exptl_crystal_size_mid 0.030
_exptl_crystal_size_min 0.010
_refine_diff_density_max 0.714
_refine_diff_density_min -0.875
_refine_diff_density_rms 0.076
_refine_ls_extinction_method none
_refine_ls_goodness_of_fit_ref 0.960
_refine_ls_hydrogen_treatment constr
_refine_ls_matrix_type full
_refine_ls_number_parameters 160
_refine_ls_number_reflns 6766
_refine_ls_number_restraints 18
_refine_ls_restrained_S_all 0.984
_refine_ls_R_factor_all 0.0844
_refine_ls_R_factor_gt 0.0471
_refine_ls_shift/su_max 0.001
_refine_ls_shift/su_mean 0.000
_refine_ls_structure_factor_coef Fsqd
_refine_ls_weighting_details 'w=1/[\s^2^(Fo^2^)+(0.0841P)^2^] where P=(Fo^2^+2Fc^2^)/3'
_refine_ls_weighting_scheme calc
_refine_ls_wR_factor_gt 0.1282
_refine_ls_wR_factor_ref 0.1495
_reflns_Friedel_coverage 0.000
_reflns_number_gt 4171
_reflns_number_total 6766
_reflns_threshold_expression 'I > 2\s(I)'
_cod_data_source_file ja0c11546_si_002.cif
_cod_data_source_block shelx
_cod_database_code 4135545
_shelx_shelxl_version_number 2018/1
_shelx_space_group_comment
; 
The symmetry employed for this shelxl refinement is uniquely defined 
by the following loop, which should always be used as a source of 
symmetry information in preference to the above space-group names. 
They are only intended as comments. 
;

loop_
_space_group_symop_operation_xyz
'x, y, z'
'-x, -y, z'
'-y, x, z'
'y, -x, z'
'-x+1/2, y+1/2, -z+1/2'
'x+1/2, -y+1/2, -z+1/2'
'y+1/2, x+1/2, -z+1/2'
'-y+1/2, -x+1/2, -z+1/2'
'-x, -y, -z'
'x, y, -z'
'y, -x, -z'
'-y, x, -z'
'x-1/2, -y-1/2, z-1/2'
'-x-1/2, y-1/2, z-1/2'
'-y-1/2, -x-1/2, z-1/2'
'y-1/2, x-1/2, z-1/2'

loop_
_atom_site_label
_atom_site_type_symbol
_atom_site_fract_x
_atom_site_fract_y
_atom_site_fract_z
_atom_site_U_iso_or_equiv
_atom_site_adp_type
_atom_site_occupancy
_atom_site_site_symmetry_order
_atom_site_calc_flag
_atom_site_refinement_flags_posn
_atom_site_refinement_flags_adp
_atom_site_refinement_flags_occupancy
_atom_site_disorder_assembly
_atom_site_disorder_group
Eu1 Eu 0.500000 0.500000 0.58088(2) 0.04075(14) Uani 1 4 d S T P . .
Eu2 Eu 0.36778(2) 0.56252(3) 0.500000 0.06075(16) Uani 1 2 d S T P . .
O1 O 0.5439(2) 0.5981(2) 0.61284(11) 0.0698(10) Uani 1 1 d . . . . .
O2 O 0.5784(2) 0.6735(2) 0.56636(11) 0.0831(13) Uani 1 1 d . . . . .
O3 O 0.41068(13) 0.46791(14) 0.53750(7) 0.0346(6) Uani 1 1 d . . . . .
O4 O 0.2718(3) 0.4792(5) 0.500000 0.125(3) Uani 1 2 d S TU P . .
O5 O 0.2438(7) 0.6076(9) 0.500000 0.116(5) Uani 0.5 2 d S TU P . .
O6 O 0.3621(5) 0.6867(4) 0.500000 0.142(3) Uani 1 2 d S TU P . .
C1 C 0.5645(3) 0.6569(3) 0.60143(17) 0.0689(16) Uani 1 1 d . . . . .
C2 C 0.5685(3) 0.7113(3) 0.63257(14) 0.0592(13) Uani 1 1 d . . . . .
C3 C 0.5941(4) 0.7752(3) 0.62391(16) 0.0782(18) Uani 1 1 d . . . . .
H3 H 0.610055 0.784783 0.598400 0.094 Uiso 1 1 calc R U . . .
C4 C 0.5961(4) 0.8252(3) 0.65290(17) 0.0811(19) Uani 1 1 d . . . . .
H4 H 0.612910 0.868466 0.646289 0.097 Uiso 1 1 calc R U . . .
C5 C 0.5741(3) 0.8135(3) 0.69151(15) 0.0594(13) Uani 1 1 d . . . . .
C6 C 0.5502(4) 0.7489(3) 0.70061(18) 0.088(2) Uani 1 1 d . . . . .
H6 H 0.535670 0.739275 0.726413 0.106 Uiso 1 1 calc R U . . .
C7 C 0.5474(4) 0.6971(3) 0.67141(17) 0.087(2) Uani 1 1 d . . . . .
H7 H 0.531608 0.653429 0.677997 0.104 Uiso 1 1 calc R U . . .
C8 C 0.5756(3) 0.8694(3) 0.72206(15) 0.0583(13) Uani 1 1 d . . . . .
C9 C 0.5246(3) 0.9191(3) 0.72245(15) 0.0564(12) Uani 1 1 d . . . . .
C10 C 0.5270(2) 0.9730(2) 0.750000 0.0534(16) Uani 1 2 d S T P . .
C11 C 0.6289(3) 0.8711(3) 0.750000 0.0604(19) Uani 1 2 d S T P . .
C12 C 0.4642(3) 0.9138(3) 0.69360(19) 0.0807(18) Uani 1 1 d . . . . .
H12A H 0.433711 0.951886 0.697665 0.121 Uiso 1 1 calc R U . . .
H12B H 0.481045 0.914481 0.666723 0.121 Uiso 1 1 calc R U . . .
H12C H 0.439972 0.871584 0.698270 0.121 Uiso 1 1 calc R U . . .
C13 C 0.6837(3) 0.8163(3) 0.750000 0.085(3) Uani 1 2 d S T P . .
H13A H 0.715933 0.825359 0.770985 0.128 Uiso 0.5 1 calc R U P . .
H13B H 0.662797 0.772222 0.754166 0.128 Uiso 0.5 1 calc R U P . .
H13C H 0.707132 0.816557 0.724849 0.128 Uiso 0.5 1 calc R U P . .

loop_
_atom_site_aniso_label
_atom_site_aniso_U_11
_atom_site_aniso_U_22
_atom_site_aniso_U_33
_atom_site_aniso_U_23
_atom_site_aniso_U_13
_atom_site_aniso_U_12
Eu1 0.04996(19) 0.04996(19) 0.0223(2) 0.000 0.000 0.000
Eu2 0.0600(3) 0.0942(4) 0.02807(19) 0.000 0.000 0.0227(2)
O1 0.100(3) 0.067(2) 0.0426(19) -0.0124(18) -0.011(2) -0.010(2)
O2 0.132(4) 0.077(3) 0.0413(19) -0.0029(19) 0.000(2) -0.029(3)
O3 0.0384(14) 0.0510(16) 0.0144(10) 0.0003(11) -0.0001(10) -0.0049(13)
O4 0.068(4) 0.216(7) 0.090(5) 0.000 0.000 -0.011(5)
O5 0.097(7) 0.170(9) 0.082(7) 0.000 0.000 0.046(7)
O6 0.206(7) 0.141(6) 0.078(4) 0.000 0.000 0.100(5)
C1 0.099(4) 0.064(3) 0.044(3) -0.007(3) -0.011(3) -0.006(3)
C2 0.076(3) 0.065(3) 0.037(2) -0.011(2) -0.012(2) -0.007(3)
C3 0.121(5) 0.067(4) 0.046(3) -0.008(3) 0.002(3) -0.021(4)
C4 0.124(5) 0.066(4) 0.053(3) -0.016(3) -0.007(4) -0.021(4)
C5 0.067(3) 0.066(3) 0.045(3) -0.009(2) -0.016(3) 0.000(3)
C6 0.130(6) 0.085(4) 0.049(3) -0.022(3) 0.012(4) -0.024(4)
C7 0.138(6) 0.067(4) 0.056(3) -0.015(3) 0.008(4) -0.027(4)
C8 0.065(3) 0.066(3) 0.044(3) -0.013(2) -0.013(2) 0.003(3)
C9 0.057(3) 0.064(3) 0.048(3) -0.004(2) -0.012(2) -0.005(2)
C10 0.056(2) 0.056(2) 0.048(4) -0.002(2) -0.002(2) -0.004(3)
C11 0.067(3) 0.067(3) 0.046(4) -0.008(3) -0.008(3) 0.005(4)
C12 0.072(4) 0.098(5) 0.072(4) -0.011(4) -0.022(3) 0.006(3)
C13 0.093(4) 0.093(4) 0.071(5) -0.029(4) -0.029(4) 0.030(5)

loop_
_atom_type_symbol
_atom_type_description
_atom_type_scat_dispersion_real
_atom_type_scat_dispersion_imag
_atom_type_scat_source
C C 0.0181 0.0091 'International Tables Vol C Tables 4.2.6.8 and 6.1.1.4'
H H 0.0000 0.0000 'International Tables Vol C Tables 4.2.6.8 and 6.1.1.4'
O O 0.0492 0.0322 'International Tables Vol C Tables 4.2.6.8 and 6.1.1.4'
Eu Eu -8.9294 11.1857 'International Tables Vol C Tables 4.2.6.8 and 6.1.1.4'

loop_
_geom_angle_atom_site_label_1
_geom_angle_atom_site_label_2
_geom_angle_atom_site_label_3
_geom_angle
_geom_angle_site_symmetry_1
_geom_angle_site_symmetry_3
_geom_angle_publ_flag
O1 Eu1 O1 77.98(8) 4_565 2_665 ?
O1 Eu1 O1 125.68(19) 4_565 3_655 ?
O1 Eu1 O1 77.98(8) 2_665 3_655 ?
O1 Eu1 O1 77.97(8) 4_565 . ?
O1 Eu1 O1 125.68(19) 2_665 . ?
O1 Eu1 O1 77.98(8) 3_655 . ?
O1 Eu1 O3 78.36(12) 4_565 3_655 ?
O1 Eu1 O3 77.23(11) 2_665 3_655 ?
O1 Eu1 O3 140.08(12) 3_655 3_655 ?
O1 Eu1 O3 141.83(12) . 3_655 ?
O1 Eu1 O3 77.23(11) 4_565 2_665 ?
O1 Eu1 O3 140.08(12) 2_665 2_665 ?
O1 Eu1 O3 141.83(12) 3_655 2_665 ?
O1 Eu1 O3 78.36(12) . 2_665 ?
O3 Eu1 O3 67.46(6) 3_655 2_665 ?
O1 Eu1 O3 140.08(12) 4_565 4_565 ?
O1 Eu1 O3 141.83(12) 2_665 4_565 ?
O1 Eu1 O3 78.36(12) 3_655 4_565 ?
O1 Eu1 O3 77.23(11) . 4_565 ?
O3 Eu1 O3 103.49(12) 3_655 4_565 ?
O3 Eu1 O3 67.46(6) 2_665 4_565 ?
O1 Eu1 O3 141.83(12) 4_565 . ?
O1 Eu1 O3 78.36(12) 2_665 . ?
O1 Eu1 O3 77.23(11) 3_655 . ?
O1 Eu1 O3 140.08(12) . . ?
O3 Eu1 O3 67.46(6) 3_655 . ?
O3 Eu1 O3 103.49(12) 2_665 . ?
O3 Eu1 O3 67.46(6) 4_565 . ?
O1 Eu1 Eu2 109.17(10) 4_565 3_655 ?
O1 Eu1 Eu2 70.81(9) 2_665 3_655 ?
O1 Eu1 Eu2 107.56(10) 3_655 3_655 ?
O1 Eu1 Eu2 163.48(9) . 3_655 ?
O3 Eu1 Eu2 34.04(6) 3_655 3_655 ?
O3 Eu1 Eu2 88.56(6) 2_665 3_655 ?
O3 Eu1 Eu2 88.51(6) 4_565 3_655 ?
O3 Eu1 Eu2 33.94(6) . 3_655 ?
O1 Eu1 Eu2 70.81(9) 4_565 9_666 ?
O1 Eu1 Eu2 107.56(10) 2_665 9_666 ?
O1 Eu1 Eu2 163.48(9) 3_655 9_666 ?
O1 Eu1 Eu2 109.17(10) . 9_666 ?
O3 Eu1 Eu2 33.94(6) 3_655 9_666 ?
O3 Eu1 Eu2 34.04(6) 2_665 9_666 ?
O3 Eu1 Eu2 88.56(6) 4_565 9_666 ?
O3 Eu1 Eu2 88.51(6) . 9_666 ?
Eu2 Eu1 Eu2 61.548(7) 3_655 9_666 ?
O1 Eu1 Eu2 107.56(10) 4_565 11_566 ?
O1 Eu1 Eu2 163.48(9) 2_665 11_566 ?
O1 Eu1 Eu2 109.17(10) 3_655 11_566 ?
O1 Eu1 Eu2 70.82(9) . 11_566 ?
O3 Eu1 Eu2 88.51(6) 3_655 11_566 ?
O3 Eu1 Eu2 33.94(6) 2_665 11_566 ?
O3 Eu1 Eu2 34.04(6) 4_565 11_566 ?
O3 Eu1 Eu2 88.56(6) . 11_566 ?
Eu2 Eu1 Eu2 92.703(13) 3_655 11_566 ?
Eu2 Eu1 Eu2 61.548(7) 9_666 11_566 ?
O1 Eu1 Eu2 163.48(9) 4_565 . ?
O1 Eu1 Eu2 109.17(10) 2_665 . ?
O1 Eu1 Eu2 70.81(9) 3_655 . ?
O1 Eu1 Eu2 107.56(10) . . ?
O3 Eu1 Eu2 88.56(6) 3_655 . ?
O3 Eu1 Eu2 88.51(6) 2_665 . ?
O3 Eu1 Eu2 33.94(6) 4_565 . ?
O3 Eu1 Eu2 34.04(6) . . ?
Eu2 Eu1 Eu2 61.547(7) 3_655 . ?
Eu2 Eu1 Eu2 92.703(13) 9_666 . ?
Eu2 Eu1 Eu2 61.549(7) 11_566 . ?
O3 Eu2 O3 63.93(12) 4_565 11_566 ?
O3 Eu2 O3 99.33(12) 4_565 10_556 ?
O3 Eu2 O3 66.57(12) 11_566 10_556 ?
O3 Eu2 O3 66.57(12) 4_565 . ?
O3 Eu2 O3 99.33(12) 11_566 . ?
O3 Eu2 O3 63.82(11) 10_556 . ?
O3 Eu2 O2 137.85(12) 4_565 12_656 ?
O3 Eu2 O2 75.74(12) 11_566 12_656 ?
O3 Eu2 O2 74.04(12) 10_556 12_656 ?
O3 Eu2 O2 135.32(13) . 12_656 ?
O3 Eu2 O2 75.74(12) 4_565 3_655 ?
O3 Eu2 O2 137.85(12) 11_566 3_655 ?
O3 Eu2 O2 135.32(13) 10_556 3_655 ?
O3 Eu2 O2 74.04(12) . 3_655 ?
O2 Eu2 O2 137.72(19) 12_656 3_655 ?
O3 Eu2 O6 79.5(2) 4_565 . ?
O3 Eu2 O6 79.5(2) 11_566 . ?
O3 Eu2 O6 142.03(14) 10_556 . ?
O3 Eu2 O6 142.03(14) . . ?
O2 Eu2 O6 81.68(14) 12_656 . ?
O2 Eu2 O6 81.68(14) 3_655 . ?
O3 Eu2 O4 139.69(13) 4_565 . ?
O3 Eu2 O4 139.69(13) 11_566 . ?
O3 Eu2 O4 75.98(19) 10_556 . ?
O3 Eu2 O4 75.98(19) . . ?
O2 Eu2 O4 80.25(13) 12_656 . ?
O2 Eu2 O4 80.25(13) 3_655 . ?
O6 Eu2 O4 128.3(3) . . ?
O3 Eu2 O5 134.0(3) 4_565 . ?
O3 Eu2 O5 134.0(3) 11_566 . ?
O3 Eu2 O5 126.4(3) 10_556 . ?
O3 Eu2 O5 126.4(3) . . ?
O2 Eu2 O5 68.86(10) 12_656 . ?
O2 Eu2 O5 68.86(10) 3_655 . ?
O6 Eu2 O5 67.4(5) . . ?
O4 Eu2 O5 61.0(5) . . ?
O3 Eu2 Eu1 33.52(6) 4_565 . ?
O3 Eu2 Eu1 84.10(6) 11_566 . ?
O3 Eu2 Eu1 84.05(6) 10_556 . ?
O3 Eu2 Eu1 33.56(6) . . ?
O2 Eu2 Eu1 154.69(10) 12_656 . ?
O2 Eu2 Eu1 67.45(10) 3_655 . ?
O6 Eu2 Eu1 109.82(16) . . ?
O4 Eu2 Eu1 106.92(14) . . ?
O5 Eu2 Eu1 136.09(4) . . ?
O3 Eu2 Eu1 84.10(6) 4_565 9_666 ?
O3 Eu2 Eu1 33.52(6) 11_566 9_666 ?
O3 Eu2 Eu1 33.56(6) 10_556 9_666 ?
O3 Eu2 Eu1 84.05(6) . 9_666 ?
O2 Eu2 Eu1 67.45(10) 12_656 9_666 ?
O2 Eu2 Eu1 154.69(10) 3_655 9_666 ?
O6 Eu2 Eu1 109.82(16) . 9_666 ?
O4 Eu2 Eu1 106.92(14) . 9_666 ?
O5 Eu2 Eu1 136.09(4) . 9_666 ?
Eu1 Eu2 Eu1 87.297(13) . 9_666 ?
O3 Eu2 Eu2 86.01(6) 4_565 3_655 ?
O3 Eu2 Eu2 86.01(6) 11_566 3_655 ?
O3 Eu2 Eu2 32.22(6) 10_556 3_655 ?
O3 Eu2 Eu2 32.22(6) . 3_655 ?
O2 Eu2 Eu2 103.60(11) 12_656 3_655 ?
O2 Eu2 Eu2 103.60(11) 3_655 3_655 ?
O6 Eu2 Eu2 162.9(2) . 3_655 ?
O4 Eu2 Eu2 68.7(2) . 3_655 ?
O5 Eu2 Eu2 129.7(4) . 3_655 ?
Eu1 Eu2 Eu2 59.226(4) . 3_655 ?
Eu1 Eu2 Eu2 59.226(4) 9_666 3_655 ?
C1 O1 Eu1 135.0(3) . . ?
C1 O2 Eu2 139.7(4) . 11_566 ?
Eu1 O3 Eu2 112.54(10) . 3_655 ?
Eu1 O3 Eu2 112.40(11) . . ?
Eu2 O3 Eu2 115.50(9) 3_655 . ?
O2 C1 O1 125.9(5) . . ?
O2 C1 C2 117.6(5) . . ?
O1 C1 C2 116.4(5) . . ?
C3 C2 C7 119.0(5) . . ?
C3 C2 C1 121.0(5) . . ?
C7 C2 C1 119.9(5) . . ?
C2 C3 C4 120.1(5) . . ?
C2 C3 H3 119.9 . . ?
C4 C3 H3 119.9 . . ?
C3 C4 C5 122.5(6) . . ?
C3 C4 H4 118.8 . . ?
C5 C4 H4 118.8 . . ?
C6 C5 C4 117.6(5) . . ?
C6 C5 C8 121.3(5) . . ?
C4 C5 C8 121.1(5) . . ?
C5 C6 C7 120.9(6) . . ?
C5 C6 H6 119.6 . . ?
C7 C6 H6 119.6 . . ?
C2 C7 C6 119.8(6) . . ?
C2 C7 H7 120.1 . . ?
C6 C7 H7 120.1 . . ?
C9 C8 C11 120.6(5) . . ?
C9 C8 C5 120.0(4) . . ?
C11 C8 C5 119.4(5) . . ?
C8 C9 C10 120.3(5) . . ?
C8 C9 C12 119.9(5) . . ?
C10 C9 C12 119.8(5) . . ?
C9 C10 C9 119.2(6) . 8_666 ?
C9 C10 C10 120.4(3) . 2_675 ?
C9 C10 C10 120.4(3) 8_666 2_675 ?
C8 C11 C8 118.9(7) . 8_666 ?
C8 C11 C13 120.5(3) . . ?
C8 C11 C13 120.5(3) 8_666 . ?
C9 C12 H12A 109.5 . . ?
C9 C12 H12B 109.5 . . ?
H12A C12 H12B 109.5 . . ?
C9 C12 H12C 109.5 . . ?
H12A C12 H12C 109.5 . . ?
H12B C12 H12C 109.5 . . ?
C11 C13 H13A 109.5 . . ?
C11 C13 H13B 109.5 . . ?
H13A C13 H13B 109.5 . . ?
C11 C13 H13C 109.5 . . ?
H13A C13 H13C 109.5 . . ?
H13B C13 H13C 109.5 . . ?
C11 C13 H13A 109.474(3) . 8_666 ?
H13A C13 H13A 141.1 . 8_666 ?
H13B C13 H13A 56.3 . 8_666 ?
H13C C13 H13A 56.3 . 8_666 ?
C11 C13 H13B 109.473(4) . 8_666 ?
H13A C13 H13B 56.2 . 8_666 ?
H13B C13 H13B 141.1 . 8_666 ?
H13C C13 H13B 56.3 . 8_666 ?
H13A C13 H13B 109.5 8_666 8_666 ?
C11 C13 H13C 109.470(1) . 8_666 ?
H13A C13 H13C 56.3 . 8_666 ?
H13B C13 H13C 56.3 . 8_666 ?
H13C C13 H13C 141.1 . 8_666 ?
H13A C13 H13C 109.5 8_666 8_666 ?
H13B C13 H13C 109.5 8_666 8_666 ?

loop_
_geom_bond_atom_site_label_1
_geom_bond_atom_site_label_2
_geom_bond_distance
_geom_bond_site_symmetry_2
_geom_bond_publ_flag
Eu1 O1 2.351(4) 4_565 ?
Eu1 O1 2.351(4) 2_665 ?
Eu1 O1 2.351(4) 3_655 ?
Eu1 O1 2.351(4) . ?
Eu1 O3 2.352(2) 3_655 ?
Eu1 O3 2.352(2) 2_665 ?
Eu1 O3 2.352(2) 4_565 ?
Eu1 O3 2.352(2) . ?
Eu1 Eu2 3.9337(4) 3_655 ?
Eu1 Eu2 3.9337(4) 9_666 ?
Eu1 Eu2 3.9337(4) 11_566 ?
Eu1 Eu2 3.9337(4) . ?
Eu2 O3 2.378(3) 4_565 ?
Eu2 O3 2.378(3) 11_566 ?
Eu2 O3 2.382(3) 10_556 ?
Eu2 O3 2.382(3) . ?
Eu2 O2 2.389(4) 12_656 ?
Eu2 O2 2.389(4) 3_655 ?
Eu2 O6 2.420(8) . ?
Eu2 O4 2.474(8) . ?
Eu2 O5 2.567(14) . ?
Eu2 Eu2 4.0253(6) 3_655 ?
O1 C1 1.271(7) . ?
O2 C1 1.251(7) . ?
C1 C2 1.491(7) . ?
C2 C3 1.370(8) . ?
C2 C7 1.395(7) . ?
C3 C4 1.377(7) . ?
C3 H3 0.9300 . ?
C4 C5 1.384(7) . ?
C4 H4 0.9300 . ?
C5 C6 1.376(8) . ?
C5 C8 1.495(7) . ?
C6 C7 1.407(7) . ?
C6 H6 0.9300 . ?
C7 H7 0.9300 . ?
C8 C9 1.387(7) . ?
C8 C11 1.399(6) . ?
C9 C10 1.399(6) . ?
C9 C12 1.526(7) . ?
C10 C10 1.488(14) 2_675 ?
C11 C13 1.507(10) . ?
C12 H12A 0.9600 . ?
C12 H12B 0.9600 . ?
C12 H12C 0.9600 . ?
C13 H13A 0.9600 . ?
C13 H13B 0.9600 . ?
C13 H13C 0.9600 . ?
C13 H13A 0.9599 8_666 ?
C13 H13B 0.9600 8_666 ?
C13 H13C 0.9601 8_666 ?
